data_7158523
loop_
_publ_author_name
'Kov\'anyi-Lax, Gy\"orgyi'
'Hargitai, Csilla'
'\'Abr\'anyi-Balogh, P\'eter'
'Nagy, Tam\'as'
'T\'oth, G\'abor'
'Gar\'adi, Zs\'ofia'
'N\'emeth, G\'abor'
'Pandur, Ang\'ela'
'Horv\'ath, Simon'
'Dancs\'o, Andr\'as'
'Simig, Gyula'
'Volk, Bal\'azs'

_publ_section_title
;
 Experimental and computational study of BF<sub>3</sub>-catalyzed
 transformations of <i>ortho</i>-(pivaloylaminomethyl)benzaldehydes: an
 unexpected difference from TFA catalysis.
;
_journal_issue 9
_journal_name_full 'Organic &amp; biomolecular chemistry'
_journal_page_first 1933
_journal_page_last 1944
_journal_paper_doi 10.1039/d1ob02308j
_journal_volume 20
_journal_year 2022
_chemical_formula_moiety 'C26 H32 N2 O3 '
_chemical_formula_sum 'C26 H32 N2 O3'
_chemical_formula_weight 420.55
_space_group_IT_number 14
_space_group_name_Hall '-P 2yn'
_space_group_name_H-M_alt 'P 1 21/n 1'
_symmetry_cell_setting monoclinic
_symmetry_Int_Tables_number 14
_symmetry_space_group_name_Hall '-P 2yn'
_symmetry_space_group_name_H-M 'P 1 21/n 1'
_audit_update_record
;
2021-09-23 deposited with the CCDC.	2022-02-08 downloaded from the CCDC.
;
_cell_angle_alpha 90.0000
_cell_angle_beta 100.0438(18)
_cell_angle_gamma 90.0000
_cell_formula_units_Z 4
_cell_length_a 9.1754(3)
_cell_length_b 19.1840(6)
_cell_length_c 13.4902(4)
_cell_measurement_reflns_used 3581
_cell_measurement_temperature 174.1
_cell_measurement_theta_max 71.7
_cell_measurement_theta_min 6.7
_cell_volume 2338.17(13)
_computing_cell_refinement PROCESS-AUTO
_computing_data_collection PROCESS-AUTO
_computing_data_reduction CrystalStructure
_computing_publication_material 'CrystalStructure 3.7.0'
_computing_structure_refinement CRYSTALS
_computing_structure_solution SIR92
_diffrn_ambient_temperature 174
_diffrn_detector_area_resol_mean 10.00
_diffrn_measured_fraction_theta_full 0.846
_diffrn_measured_fraction_theta_max 0.846
_diffrn_measurement_device_type 'Rigaku RAXIS-RAPID'
_diffrn_measurement_method \w
_diffrn_radiation_type 'Cu K\a'
_diffrn_radiation_wavelength 1.54187
_diffrn_reflns_av_R_equivalents 0.062
_diffrn_reflns_limit_h_max 11
_diffrn_reflns_limit_h_min -11
_diffrn_reflns_limit_k_max 18
_diffrn_reflns_limit_k_min -19
_diffrn_reflns_limit_l_max 16
_diffrn_reflns_limit_l_min -15
_diffrn_reflns_number 16192
_diffrn_reflns_theta_full 71.83
_diffrn_reflns_theta_max 71.83
_exptl_absorpt_coefficient_mu 0.620
_exptl_absorpt_correction_T_max 0.904
_exptl_absorpt_correction_T_min 0.744
_exptl_absorpt_correction_type multi-scan
_exptl_absorpt_process_details
;
    Higashi, T. (1995). Program for Absorption Correction.
    Rigaku Corporation, Tokyo, Japan.
;
_exptl_crystal_colour Colourless
_exptl_crystal_density_diffrn 1.195
_exptl_crystal_density_method 'not measured'
_exptl_crystal_description Chunk
_exptl_crystal_F_000 904.00
_exptl_crystal_size_max 0.38
_exptl_crystal_size_mid 0.20
_exptl_crystal_size_min 0.16
_refine_diff_density_max 7.36
_refine_diff_density_min -18.40
_refine_ls_extinction_method none
_refine_ls_goodness_of_fit_ref 1.209
_refine_ls_hydrogen_treatment mixed
_refine_ls_number_parameters 363
_refine_ls_number_reflns 7664
_refine_ls_R_factor_gt 0.0567
_refine_ls_shift/su_max 0.0000
_refine_ls_structure_factor_coef Fsqd
_refine_ls_weighting_details
;
    Chebychev polynomial with 3 parameters (Carruthers & Watkin, 1979)
    2183.7000    3010.1900    862.0270
;
_refine_ls_weighting_scheme calc
_refine_ls_wR_factor_ref 0.0745
_reflns_number_gt 7626
_reflns_number_total 3879
_reflns_threshold_expression F^2^>2.0\s(F^2^)
_cod_data_source_file d1ob02308j3.cif
_cod_data_source_block '_136327_1'
_cod_depositor_comments 'Adding full bibliography for 7158523--7158524.cif.'
_cod_original_formula_sum 'C26 H32 N2 O3 '
_cod_database_code 7158523

loop_
_symmetry_equiv_pos_site_id
_symmetry_equiv_pos_as_xyz
1 +X,+Y,+Z
2 1/2-X,1/2+Y,1/2-Z
3 -X,-Y,-Z
4 1/2+X,1/2-Y,1/2+Z

loop_
_atom_site_label
_atom_site_type_symbol
_atom_site_fract_x
_atom_site_fract_y
_atom_site_fract_z
_atom_site_U_iso_or_equiv
_atom_site_adp_type
_atom_site_occupancy
_atom_site_symmetry_multiplicity
_atom_site_calc_flag
_atom_site_refinement_flags
_atom_site_disorder_assembly
_atom_site_disorder_group
O(1) O 0.53655(16) 0.21769(9) -0.05785(12) 0.0397(6) Uani 1.00 1 d . . .
O(2) O 0.83565(17) 0.12692(9) -0.09704(12) 0.0434(6) Uani 1.00 1 d . . .
O(3) O 0.94983(19) 0.41558(10) -0.13471(12) 0.0513(6) Uani 1.00 1 d . . .
N(4) N 0.5494(2) 0.13153(12) 0.05288(14) 0.0293(7) Uani 1.00 1 d . . .
N(5) N 0.7621(2) 0.34659(16) -0.10829(14) 0.0337(10) Uani 1.00 1 d . . .
C(6) C 0.8416(2) 0.19542(16) 0.05040(18) 0.0273(9) Uani 1.00 1 d . . .
C(7) C 0.3946(2) 0.23806(14) 0.07455(19) 0.0352(10) Uani 1.00 1 d . . .
C(8) C 0.6491(2) 0.09571(14) -0.0046(2) 0.0297(10) Uani 1.00 1 d . . .
C(9) C 0.9348(2) 0.31098(17) 0.0896(2) 0.0340(11) Uani 1.00 1 d . . .
C(10) C 0.8636(2) 0.18067(19) 0.1528(2) 0.0328(11) Uani 1.00 1 d . . .
C(11) C 0.7811(2) 0.14018(14) -0.02276(19) 0.0317(9) Uani 1.00 1 d . . .
C(12) C 0.9214(2) 0.2303(2) 0.2234(2) 0.0371(11) Uani 1.00 1 d . . .
C(13) C 0.6960(2) 0.03257(16) 0.0586(2) 0.0343(10) Uani 1.00 1 d . . .
C(14) C 0.9582(2) 0.2953(2) 0.1918(2) 0.0390(11) Uani 1.00 1 d . . .
C(15) C 0.4954(2) 0.19348(17) 0.0182(2) 0.0332(10) Uani 1.00 1 d . . .
C(16) C 0.6269(2) 0.03054(17) 0.1419(2) 0.0355(11) Uani 1.00 1 d . . .
C(17) C 0.5259(3) 0.09046(18) 0.1433(2) 0.0368(11) Uani 1.00 1 d . . .
C(18) C 0.8770(2) 0.26131(17) 0.01807(19) 0.0300(10) Uani 1.00 1 d . . .
C(19) C 0.7968(3) -0.01896(18) 0.0427(2) 0.0414(12) Uani 1.00 1 d . . .
C(20) C 0.8194(3) 0.40900(19) -0.12541(17) 0.0339(11) Uani 1.00 1 d . . .
C(21) C 0.2797(3) 0.1969(2) 0.1213(2) 0.0460(13) Uani 1.00 1 d . . .
C(22) C 0.8484(3) 0.28283(19) -0.0924(2) 0.0396(12) Uani 1.00 1 d . . .
C(23) C 0.7153(3) 0.47285(19) -0.1313(2) 0.0571(13) Uani 1.00 1 d . . .
C(24) C 0.3112(2) 0.29041(12) -0.00143(18) 0.0655(11) Uani 1.00 1 d . . .
C(25) C 0.4985(2) 0.27746(12) 0.15728(18) 0.0678(12) Uani 1.00 1 d . . .
C(26) C 0.6550(3) -0.02289(18) 0.2119(2) 0.0458(12) Uani 1.00 1 d . . .
C(27) C 0.8249(3) -0.07290(19) 0.1136(2) 0.0521(14) Uani 1.00 1 d . . .
C(28) C 0.7532(3) -0.0741(2) 0.1960(2) 0.0542(14) Uani 1.00 1 d . . .
C(29) C 0.5545(3) 0.45318(16) -0.1560(2) 0.1620(19) Uani 1.00 1 d . . .
C(31) C 0.7559(4) 0.5236(2) -0.2000(3) 0.266(2) Uani 1.00 1 d . . .
C(32) C 0.7357(3) 0.50263(17) -0.0253(2) 0.153(2) Uani 1.00 1 d . . .
H(1) H 0.848(2) -0.0162(11) -0.0202(16) 0.063(9) Uiso 1.00 1 c . . .
H(2) H 0.893(2) -0.1090(12) 0.0971(15) 0.051(9) Uiso 1.00 1 c . . .
H(3) H 0.772(2) -0.1073(12) 0.2428(15) 0.040(9) Uiso 1.00 1 c . . .
H(4) H 0.595(2) -0.0287(14) 0.2752(19) 0.116(12) Uiso 1.00 1 c . . .
H(5) H 0.419(2) 0.0723(10) 0.1305(13) 0.032(7) Uiso 1.00 1 c . . .
H(6) H 0.5423(19) 0.1281(10) 0.2035(13) 0.035(7) Uiso 1.00 1 c . . .
H(7) H 0.5927(19) 0.0809(10) -0.0749(14) 0.043(7) Uiso 1.00 1 c . . .
H(8) H 0.802(2) 0.2422(12) -0.1382(15) 0.056(9) Uiso 1.00 1 c . . .
H(9) H 0.9363(19) 0.2921(10) -0.1125(12) 0.019(7) Uiso 1.00 1 c . . .
H(10) H 0.8350(18) 0.1399(10) 0.1724(12) -0.013(6) Uiso 1.00 1 c . . .
H(11) H 0.937(2) 0.2190(11) 0.2952(16) 0.065(9) Uiso 1.00 1 c . . .
H(12) H 1.000(2) 0.3373(11) 0.2415(14) 0.051(8) Uiso 1.00 1 c . . .
H(13) H 0.9558(17) 0.3593(10) 0.0632(12) 0.013(6) Uiso 1.00 1 c . . .
H(14) H 0.671(2) 0.3291(14) -0.0980(18) 0.091(12) Uiso 1.00 1 c . . .
H(15) H 0.3669 0.3319 -0.0038 0.082 Uiso 1.00 1 c R . .
H(16) H 0.2186 0.3014 0.0170 0.082 Uiso 1.00 1 c R . .
H(17) H 0.210(2) 0.2304(14) 0.1428(18) 0.096(12) Uiso 1.00 1 c . . .
H(18) H 0.226(2) 0.1676(12) 0.0742(15) 0.051(10) Uiso 1.00 1 c . . .
H(19) H 0.322(2) 0.1643(11) 0.1926(15) 0.064(8) Uiso 1.00 1 c . . .
H(20) H 0.2951 0.2688 -0.0658 0.082 Uiso 1.00 1 c R . .
H(21) H 0.5113 0.2499 0.2166 0.083 Uiso 1.00 1 c R . .
H(22) H 0.4578 0.3214 0.1703 0.083 Uiso 1.00 1 c R . .
H(23) H 0.5916 0.2843 0.1371 0.083 Uiso 1.00 1 c R . .
H(24) H 0.5257 0.4532 -0.2272 0.179 Uiso 1.00 1 c R . .
H(25) H 0.4946 0.4851 -0.1273 0.178 Uiso 1.00 1 c R . .
H(26) H 0.5425 0.4077 -0.1308 0.179 Uiso 1.00 1 c R . .
H(27) H 0.8274 0.5541 -0.1635 0.352 Uiso 1.00 1 c R . .
H(28) H 0.6721 0.5498 -0.2306 0.353 Uiso 1.00 1 c R . .
H(29) H 0.7976 0.5003 -0.2505 0.353 Uiso 1.00 1 c R . .
H(30) H 0.6660 0.4816 0.0098 0.179 Uiso 1.00 1 c R . .
H(31) H 0.7228 0.5518 -0.0260 0.180 Uiso 1.00 1 c R . .
H(32) H 0.8331 0.4915 0.0074 0.179 Uiso 1.00 1 c R . .

loop_
_atom_site_aniso_label
_atom_site_aniso_U_11
_atom_site_aniso_U_22
_atom_site_aniso_U_33
_atom_site_aniso_U_12
_atom_site_aniso_U_13
_atom_site_aniso_U_23
O(1) 0.0413(11) 0.0508(16) 0.0268(10) 0.0105(10) 0.0055(9) 0.0099(10)
O(2) 0.0529(11) 0.0422(16) 0.0395(11) -0.0023(10) 0.0203(9) -0.0114(10)
O(3) 0.0401(11) 0.0481(16) 0.0697(13) -0.0053(11) 0.0210(10) 0.0088(10)
N(4) 0.0317(13) 0.025(2) 0.0309(13) 0.0056(12) 0.0053(11) 0.0004(13)
N(5) 0.0399(18) 0.023(2) 0.0381(14) 0.0095(17) 0.0065(12) 0.0095(13)
C(6) 0.0255(15) 0.029(2) 0.0265(16) 0.0001(15) 0.0026(13) -0.0083(17)
C(7) 0.0344(17) 0.032(2) 0.0394(17) 0.0045(16) 0.0059(14) -0.0030(17)
C(8) 0.0333(18) 0.026(2) 0.0278(17) 0.0028(16) 0.0005(14) -0.0049(16)
C(9) 0.0380(17) 0.014(2) 0.049(2) 0.0063(16) 0.0056(15) 0.000(2)
C(10) 0.0311(17) 0.030(3) 0.037(2) -0.0058(17) 0.0056(14) 0.0053(19)
C(11) 0.0320(17) 0.029(2) 0.0317(17) 0.0018(16) -0.0009(14) 0.0127(17)
C(12) 0.0342(18) 0.047(3) 0.0294(19) 0.0006(18) 0.0025(15) -0.003(2)
C(13) 0.0281(17) 0.030(2) 0.0410(19) -0.0017(16) -0.0048(15) -0.0011(18)
C(14) 0.0283(17) 0.048(3) 0.0369(19) 0.0045(17) -0.0038(14) -0.013(2)
C(15) 0.0242(17) 0.039(2) 0.0318(16) 0.0058(16) -0.0068(13) -0.0119(18)
C(16) 0.0248(17) 0.039(3) 0.0402(19) -0.0042(16) -0.0000(15) 0.0022(18)
C(17) 0.036(2) 0.037(2) 0.0378(18) -0.0004(19) 0.0076(15) 0.0080(19)
C(18) 0.0284(16) 0.025(2) 0.0359(18) 0.0068(15) 0.0034(14) -0.0086(17)
C(19) 0.036(2) 0.031(3) 0.054(2) 0.0004(17) 0.0009(17) 0.004(2)
C(20) 0.060(2) 0.019(3) 0.0209(15) 0.004(2) 0.0021(15) 0.0024(15)
C(21) 0.046(2) 0.042(3) 0.055(2) 0.008(2) 0.022(2) 0.006(2)
C(22) 0.050(2) 0.033(3) 0.038(2) -0.003(2) 0.0158(18) 0.001(2)
C(23) 0.070(2) 0.066(3) 0.0354(19) 0.034(2) 0.0086(18) -0.003(2)
C(24) 0.0583(19) 0.065(2) 0.081(2) 0.0307(19) 0.0332(17) 0.028(2)
C(25) 0.066(2) 0.063(2) 0.078(2) -0.0041(19) 0.0221(18) -0.040(2)
C(26) 0.029(2) 0.048(3) 0.057(2) 0.0006(18) -0.0020(17) 0.014(2)
C(27) 0.042(2) 0.029(3) 0.080(2) 0.0063(19) -0.004(2) -0.008(2)
C(28) 0.040(2) 0.047(3) 0.071(2) -0.009(2) -0.004(2) 0.033(2)
C(29) 0.061(2) 0.048(3) 0.337(6) 0.035(2) -0.076(3) -0.035(3)
C(31) 0.330(6) 0.201(5) 0.351(6) 0.228(4) 0.292(5) 0.262(5)
C(32) 0.138(3) 0.135(4) 0.175(4) 0.056(3) -0.001(3) -0.062(3)

loop_
_atom_type_symbol
_atom_type_description
_atom_type_scat_dispersion_real
_atom_type_scat_dispersion_imag
_atom_type_scat_source
C C 0.018 0.009
;
International Tables for Crystallography
(1992, Vol. C, Tables 4.2.6.8 and 6.1.1.4)
;
H H 0.000 0.000
;
International Tables for Crystallography
(1992, Vol. C, Table 6.1.1.4)
;
N N 0.031 0.018
;
International Tables for Crystallography
(1992, Vol. C, Tables 4.2.6.8 and 6.1.1.4)
;
O O 0.049 0.032
;
International Tables for Crystallography
(1992, Vol. C, Tables 4.2.6.8 and 6.1.1.4)
;

loop_
_geom_angle_atom_site_label_1
_geom_angle_atom_site_label_2
_geom_angle_atom_site_label_3
_geom_angle
_geom_angle_publ_flag
_geom_angle_site_symmetry_1
_geom_angle_site_symmetry_2
_geom_angle_site_symmetry_3
C(8) N(4) C(15) 117.2(2) ? . . .
C(8) N(4) C(17) 112.0(2) ? . . .
C(15) N(4) C(17) 130.8(2) ? . . .
C(20) N(5) C(22) 123.8(2) ? . . .
C(20) N(5) H(14) 137.2(17) ? . . .
C(22) N(5) H(14) 98.9(17) ? . . .
C(10) C(6) C(11) 119.2(2) ? . . .
C(10) C(6) C(18) 119.6(2) ? . . .
C(11) C(6) C(18) 121.2(2) ? . . .
C(15) C(7) C(21) 115.3(2) ? . . .
C(15) C(7) C(24) 107.6(2) ? . . .
C(15) C(7) C(25) 106.27(19) ? . . .
C(21) C(7) C(24) 108.1(2) ? . . .
C(21) C(7) C(25) 109.8(2) ? . . .
C(24) C(7) C(25) 109.7(2) ? . . .
N(4) C(8) C(11) 113.9(2) ? . . .
N(4) C(8) C(13) 102.8(2) ? . . .
N(4) C(8) H(7) 110.7(10) ? . . .
C(11) C(8) C(13) 112.5(2) ? . . .
C(11) C(8) H(7) 106.7(11) ? . . .
C(13) C(8) H(7) 110.2(11) ? . . .
C(14) C(9) C(18) 120.8(3) ? . . .
C(14) C(9) H(13) 122.3(9) ? . . .
C(18) C(9) H(13) 116.8(9) ? . . .
C(6) C(10) C(12) 121.0(3) ? . . .
C(6) C(10) H(10) 118.7(10) ? . . .
C(12) C(10) H(10) 120.2(11) ? . . .
O(2) C(11) C(6) 122.2(2) ? . . .
O(2) C(11) C(8) 117.6(2) ? . . .
C(6) C(11) C(8) 120.2(2) ? . . .
C(10) C(12) C(14) 119.6(2) ? . . .
C(10) C(12) H(11) 119.9(13) ? . . .
C(14) C(12) H(11) 120.4(13) ? . . .
C(8) C(13) C(16) 110.9(2) ? . . .
C(8) C(13) C(19) 128.1(2) ? . . .
C(16) C(13) C(19) 120.9(2) ? . . .
C(9) C(14) C(12) 119.9(3) ? . . .
C(9) C(14) H(12) 115.6(11) ? . . .
C(12) C(14) H(12) 124.4(11) ? . . .
O(1) C(15) N(4) 118.2(2) ? . . .
O(1) C(15) C(7) 119.4(2) ? . . .
N(4) C(15) C(7) 122.2(2) ? . . .
C(13) C(16) C(17) 111.4(2) ? . . .
C(13) C(16) C(26) 121.1(2) ? . . .
C(17) C(16) C(26) 127.4(2) ? . . .
N(4) C(17) C(16) 102.6(2) ? . . .
N(4) C(17) H(5) 108.1(10) ? . . .
N(4) C(17) H(6) 103.9(10) ? . . .
C(16) C(17) H(5) 108.4(11) ? . . .
C(16) C(17) H(6) 121.7(9) ? . . .
H(5) C(17) H(6) 111.0(14) ? . . .
C(6) C(18) C(9) 119.0(2) ? . . .
C(6) C(18) C(22) 122.8(2) ? . . .
C(9) C(18) C(22) 118.1(2) ? . . .
C(13) C(19) C(27) 117.8(3) ? . . .
C(13) C(19) H(1) 119.6(12) ? . . .
C(27) C(19) H(1) 122.6(12) ? . . .
O(3) C(20) N(5) 121.7(3) ? . . .
O(3) C(20) C(23) 121.1(3) ? . . .
N(5) C(20) C(23) 117.2(2) ? . . .
C(7) C(21) H(17) 108.1(16) ? . . .
C(7) C(21) H(18) 110.7(14) ? . . .
C(7) C(21) H(19) 117.8(10) ? . . .
H(17) C(21) H(18) 108(2) ? . . .
H(17) C(21) H(19) 104.3(18) ? . . .
H(18) C(21) H(19) 107.7(18) ? . . .
N(5) C(22) C(18) 111.7(2) ? . . .
N(5) C(22) H(8) 112.7(12) ? . . .
N(5) C(22) H(9) 106.2(12) ? . . .
C(18) C(22) H(8) 111.2(12) ? . . .
C(18) C(22) H(9) 109.5(10) ? . . .
H(8) C(22) H(9) 105.3(17) ? . . .
C(20) C(23) C(29) 112.7(2) ? . . .
C(20) C(23) C(31) 110.0(3) ? . . .
C(20) C(23) C(32) 106.0(2) ? . . .
C(29) C(23) C(31) 112.4(2) ? . . .
C(29) C(23) C(32) 105.0(2) ? . . .
C(31) C(23) C(32) 110.4(3) ? . . .
C(7) C(24) H(15) 111.2 ? . . .
C(7) C(24) H(16) 109.5 ? . . .
C(7) C(24) H(20) 107.7 ? . . .
H(15) C(24) H(16) 109.5 ? . . .
H(15) C(24) H(20) 109.5 ? . . .
H(16) C(24) H(20) 109.5 ? . . .
C(7) C(25) H(21) 108.0 ? . . .
C(7) C(25) H(22) 110.9 ? . . .
C(7) C(25) H(23) 109.6 ? . . .
H(21) C(25) H(22) 109.5 ? . . .
H(21) C(25) H(23) 109.5 ? . . .
H(22) C(25) H(23) 109.5 ? . . .
C(16) C(26) C(28) 118.1(3) ? . . .
C(16) C(26) H(4) 123.1(13) ? . . .
C(28) C(26) H(4) 118.6(14) ? . . .
C(19) C(27) C(28) 120.1(3) ? . . .
C(19) C(27) H(2) 114.4(13) ? . . .
C(28) C(27) H(2) 125.4(13) ? . . .
C(26) C(28) C(27) 121.9(3) ? . . .
C(26) C(28) H(3) 116.8(15) ? . . .
C(27) C(28) H(3) 121.2(14) ? . . .
C(23) C(29) H(24) 108.3 ? . . .
C(23) C(29) H(25) 111.3 ? . . .
C(23) C(29) H(26) 108.8 ? . . .
H(24) C(29) H(25) 109.5 ? . . .
H(24) C(29) H(26) 109.5 ? . . .
H(25) C(29) H(26) 109.5 ? . . .
C(23) C(31) H(27) 108.4 ? . . .
C(23) C(31) H(28) 111.0 ? . . .
C(23) C(31) H(29) 109.0 ? . . .
H(27) C(31) H(28) 109.5 ? . . .
H(27) C(31) H(29) 109.5 ? . . .
H(28) C(31) H(29) 109.5 ? . . .
C(23) C(32) H(30) 109.0 ? . . .
C(23) C(32) H(31) 111.7 ? . . .
C(23) C(32) H(32) 107.7 ? . . .
H(30) C(32) H(31) 109.5 ? . . .
H(30) C(32) H(32) 109.5 ? . . .
H(31) C(32) H(32) 109.5 ? . . .

loop_
_geom_bond_atom_site_label_1
_geom_bond_atom_site_label_2
_geom_bond_distance
_geom_bond_publ_flag
_geom_bond_site_symmetry_1
_geom_bond_site_symmetry_2
O(1) C(15) 1.243(3) ? . .
O(2) C(11) 1.222(3) ? . .
O(3) C(20) 1.231(3) ? . .
N(4) C(8) 1.469(3) ? . .
N(4) C(15) 1.340(3) ? . .
N(4) C(17) 1.499(3) ? . .
N(5) C(20) 1.344(4) ? . .
N(5) C(22) 1.453(4) ? . .
N(5) H(14) 0.93(2) ? . .
C(6) C(10) 1.390(3) ? . .
C(6) C(11) 1.488(3) ? . .
C(6) C(18) 1.394(4) ? . .
C(7) C(15) 1.552(4) ? . .
C(7) C(21) 1.538(4) ? . .
C(7) C(24) 1.540(3) ? . .
C(7) C(25) 1.535(3) ? . .
C(8) C(11) 1.536(3) ? . .
C(8) C(13) 1.500(4) ? . .
C(8) H(7) 1.038(18) ? . .
C(9) C(14) 1.391(4) ? . .
C(9) C(18) 1.393(4) ? . .
C(9) H(13) 1.02(2) ? . .
C(10) C(12) 1.385(4) ? . .
C(10) H(10) 0.88(2) ? . .
C(12) C(14) 1.378(5) ? . .
C(12) H(11) 0.98(2) ? . .
C(13) C(16) 1.384(4) ? . .
C(13) C(19) 1.396(4) ? . .
C(14) H(12) 1.08(2) ? . .
C(16) C(17) 1.479(4) ? . .
C(16) C(26) 1.387(4) ? . .
C(17) H(5) 1.028(18) ? . .
C(17) H(6) 1.077(19) ? . .
C(18) C(22) 1.524(4) ? . .
C(19) C(27) 1.402(5) ? . .
C(19) H(1) 1.04(2) ? . .
C(20) C(23) 1.547(4) ? . .
C(21) H(17) 0.98(2) ? . .
C(21) H(18) 0.92(2) ? . .
C(21) H(19) 1.16(2) ? . .
C(22) H(8) 1.04(2) ? . .
C(22) H(9) 0.913(18) ? . .
C(23) C(29) 1.503(4) ? . .
C(23) C(31) 1.437(5) ? . .
C(23) C(32) 1.521(4) ? . .
C(24) H(15) 0.950 ? . .
C(24) H(16) 0.950 ? . .
C(24) H(20) 0.950 ? . .
C(25) H(21) 0.950 ? . .
C(25) H(22) 0.950 ? . .
C(25) H(23) 0.950 ? . .
C(26) C(28) 1.374(5) ? . .
C(26) H(4) 1.10(2) ? . .
C(27) C(28) 1.387(5) ? . .
C(27) H(2) 0.98(2) ? . .
C(28) H(3) 0.89(2) ? . .
C(29) H(24) 0.950 ? . .
C(29) H(25) 0.950 ? . .
C(29) H(26) 0.950 ? . .
C(31) H(27) 0.950 ? . .
C(31) H(28) 0.950 ? . .
C(31) H(29) 0.950 ? . .
C(32) H(30) 0.950 ? . .
C(32) H(31) 0.950 ? . .
C(32) H(32) 0.950 ? . .

loop_
_geom_contact_atom_site_label_1
_geom_contact_atom_site_label_2
_geom_contact_distance
_geom_contact_publ_flag
_geom_contact_site_symmetry_1
_geom_contact_site_symmetry_2
O(1) C(12) 3.120(3) ? . 4_454
O(1) C(14) 3.337(3) ? . 4_454
O(1) H(11) 2.37(2) ? . 4_454
O(1) H(12) 2.87(2) ? . 4_454
O(2) C(27) 3.327(3) ? . 3_755
O(2) C(31) 3.366(4) ? . 2_644
O(2) H(2) 2.51(2) ? . 3_755
O(2) H(12) 3.515(18) ? . 4_454
O(2) H(27) 3.597 ? . 2_644
O(2) H(28) 2.746 ? . 2_644
O(2) H(29) 3.279 ? . 2_644
O(3) C(17) 3.193(3) ? . 4_554
O(3) H(4) 2.92(2) ? . 4_554
O(3) H(5) 3.140(17) ? . 4_554
O(3) H(6) 2.614(19) ? . 4_554
O(3) H(19) 2.86(2) ? . 4_554
O(3) H(31) 3.441 ? . 3_765
O(3) H(32) 2.983 ? . 3_765
N(5) H(11) 3.29(2) ? . 4_454
N(5) H(19) 2.84(2) ? . 4_554
C(6) H(17) 3.46(2) ? . 1_655
C(6) H(18) 3.52(2) ? . 1_655
C(9) H(3) 3.56(2) ? . 2_655
C(9) H(16) 2.943 ? . 1_655
C(9) H(17) 2.94(2) ? . 1_655
C(9) H(27) 3.420 ? . 3_765
C(10) H(17) 3.35(2) ? . 1_655
C(10) H(24) 3.254 ? . 4_555
C(10) H(26) 3.524 ? . 4_555
C(11) H(2) 3.37(2) ? . 3_755
C(12) O(1) 3.120(3) ? . 4_555
C(12) H(14) 3.23(2) ? . 4_555
C(12) H(17) 3.04(2) ? . 1_655
C(12) H(20) 3.253 ? . 4_555
C(12) H(26) 3.369 ? . 4_555
C(13) H(5) 3.274(18) ? . 3_655
C(13) H(7) 3.465(19) ? . 3_655
C(14) O(1) 3.337(3) ? . 4_555
C(14) H(3) 3.06(2) ? . 2_655
C(14) H(4) 3.45(2) ? . 2_655
C(14) H(17) 2.81(2) ? . 1_655
C(14) H(27) 3.554 ? . 3_765
C(15) H(11) 3.41(2) ? . 4_454
C(16) H(7) 2.969(18) ? . 3_655
C(17) O(3) 3.193(3) ? . 4_455
C(17) H(7) 3.535(19) ? . 3_655
C(17) H(29) 3.242 ? . 4_455
C(18) H(16) 3.230 ? . 1_655
C(18) H(17) 3.28(2) ? . 1_655
C(19) H(1) 3.39(2) ? . 3_755
C(19) H(5) 2.968(17) ? . 3_655
C(19) H(18) 3.25(2) ? . 3_655
C(20) H(5) 3.585(18) ? . 4_554
C(20) H(6) 3.415(19) ? . 4_554
C(20) H(19) 2.83(2) ? . 4_554
C(21) H(2) 3.52(2) ? . 3_655
C(21) H(8) 3.42(2) ? . 4_455
C(22) H(16) 3.478 ? . 1_655
C(22) H(17) 3.59(2) ? . 4_554
C(22) H(19) 3.04(2) ? . 4_554
C(22) H(21) 3.258 ? . 4_554
C(24) H(9) 3.504(16) ? . 1_455
C(24) H(11) 3.16(2) ? . 4_454
C(24) H(31) 3.073 ? . 3_665
C(25) H(3) 3.19(2) ? . 2_655
C(25) H(8) 3.57(2) ? . 4_455
C(25) H(9) 3.517(18) ? . 4_455
C(26) H(7) 2.890(17) ? . 3_655
C(26) H(12) 3.15(2) ? . 2_645
C(26) H(25) 3.547 ? . 4_555
C(26) H(29) 3.432 ? . 4_455
C(27) O(2) 3.327(3) ? . 3_755
C(27) H(18) 3.09(2) ? . 3_655
C(27) H(24) 3.450 ? . 4_555
C(27) H(28) 3.525 ? . 4_555
C(28) H(7) 3.309(17) ? . 3_655
C(28) H(12) 3.11(2) ? . 2_645
C(28) H(22) 3.556 ? . 2_645
C(28) H(24) 3.435 ? . 4_555
C(28) H(25) 3.414 ? . 4_555
C(29) H(10) 3.314(17) ? . 4_454
C(29) H(11) 3.50(2) ? . 4_454
C(29) H(30) 3.308 ? . 3_665
C(31) O(2) 3.366(4) ? . 2_654
C(31) H(4) 3.19(2) ? . 4_554
C(31) H(5) 3.47(2) ? . 4_554
C(31) H(12) 3.59(2) ? . 3_765
C(32) H(4) 3.51(2) ? . 2_655
C(32) H(15) 3.353 ? . 3_665
C(32) H(25) 3.205 ? . 3_665
H(1) C(19) 3.39(2) ? . 3_755
H(1) H(1) 2.81(2) ? . 3_755
H(1) H(5) 2.85(2) ? . 3_655
H(1) H(18) 3.04(3) ? . 3_655
H(1) H(28) 3.566 ? . 2_644
H(1) H(29) 3.165 ? . 2_644
H(2) O(2) 2.51(2) ? . 3_755
H(2) C(11) 3.37(2) ? . 3_755
H(2) C(21) 3.52(2) ? . 3_655
H(2) H(18) 2.63(2) ? . 3_655
H(2) H(20) 3.509 ? . 3_655
H(2) H(22) 3.465 ? . 2_645
H(2) H(28) 3.342 ? . 4_555
H(3) C(9) 3.56(2) ? . 2_645
H(3) C(14) 3.06(2) ? . 2_645
H(3) C(25) 3.19(2) ? . 2_645
H(3) H(12) 2.75(2) ? . 2_645
H(3) H(21) 3.373 ? . 2_645
H(3) H(22) 2.895 ? . 2_645
H(3) H(23) 2.794 ? . 2_645
H(3) H(25) 3.390 ? . 4_555
H(4) O(3) 2.92(2) ? . 4_455
H(4) C(14) 3.45(2) ? . 2_645
H(4) C(31) 3.19(2) ? . 4_455
H(4) C(32) 3.51(2) ? . 2_645
H(4) H(7) 3.11(3) ? . 3_655
H(4) H(12) 2.71(3) ? . 2_645
H(4) H(13) 3.15(3) ? . 2_645
H(4) H(27) 2.768 ? . 4_455
H(4) H(29) 2.745 ? . 4_455
H(4) H(30) 3.322 ? . 2_645
H(4) H(32) 2.918 ? . 2_645
H(5) O(3) 3.140(17) ? . 4_455
H(5) C(13) 3.274(18) ? . 3_655
H(5) C(19) 2.968(17) ? . 3_655
H(5) C(20) 3.585(18) ? . 4_455
H(5) C(31) 3.47(2) ? . 4_455
H(5) H(1) 2.85(2) ? . 3_655
H(5) H(7) 3.03(2) ? . 3_655
H(5) H(29) 2.525 ? . 4_455
H(6) O(3) 2.614(19) ? . 4_455
H(6) C(20) 3.415(19) ? . 4_455
H(6) H(9) 3.21(2) ? . 4_455
H(6) H(29) 3.461 ? . 4_455
H(7) C(13) 3.465(19) ? . 3_655
H(7) C(16) 2.969(18) ? . 3_655
H(7) C(17) 3.535(19) ? . 3_655
H(7) C(26) 2.890(17) ? . 3_655
H(7) C(28) 3.309(17) ? . 3_655
H(7) H(4) 3.11(3) ? . 3_655
H(7) H(5) 3.03(2) ? . 3_655
H(7) H(12) 2.93(2) ? . 4_454
H(7) H(29) 3.127 ? . 2_644
H(8) C(21) 3.42(2) ? . 4_554
H(8) C(25) 3.57(2) ? . 4_554
H(8) H(11) 3.39(2) ? . 4_454
H(8) H(12) 3.32(2) ? . 4_454
H(8) H(17) 2.97(3) ? . 4_554
H(8) H(19) 2.93(3) ? . 4_554
H(8) H(21) 2.979 ? . 4_554
H(8) H(22) 3.392 ? . 4_554
H(9) C(24) 3.504(16) ? . 1_655
H(9) C(25) 3.517(18) ? . 4_554
H(9) H(6) 3.21(2) ? . 4_554
H(9) H(16) 2.866 ? . 1_655
H(9) H(19) 2.79(2) ? . 4_554
H(9) H(20) 3.273 ? . 1_655
H(9) H(21) 2.644 ? . 4_554
H(10) C(29) 3.314(17) ? . 4_555
H(10) H(24) 2.695 ? . 4_555
H(10) H(26) 3.122 ? . 4_555
H(11) O(1) 2.37(2) ? . 4_555
H(11) N(5) 3.29(2) ? . 4_555
H(11) C(15) 3.41(2) ? . 4_555
H(11) C(24) 3.16(2) ? . 4_555
H(11) C(29) 3.50(2) ? . 4_555
H(11) H(8) 3.39(2) ? . 4_555
H(11) H(14) 2.54(3) ? . 4_555
H(11) H(15) 3.054 ? . 4_555
H(11) H(17) 3.52(3) ? . 1_655
H(11) H(20) 2.473 ? . 4_555
H(11) H(24) 3.428 ? . 4_555
H(11) H(26) 2.740 ? . 4_555
H(12) O(1) 2.87(2) ? . 4_555
H(12) O(2) 3.515(17) ? . 4_555
H(12) C(26) 3.15(2) ? . 2_655
H(12) C(28) 3.11(2) ? . 2_655
H(12) C(31) 3.59(2) ? . 3_765
H(12) H(3) 2.75(2) ? . 2_655
H(12) H(4) 2.71(3) ? . 2_655
H(12) H(7) 2.93(2) ? . 4_555
H(12) H(8) 3.32(2) ? . 4_555
H(12) H(17) 3.26(3) ? . 1_655
H(12) H(27) 2.921 ? . 3_765
H(13) H(4) 3.15(3) ? . 2_655
H(13) H(16) 2.822 ? . 1_655
H(13) H(17) 3.44(3) ? . 1_655
H(13) H(27) 2.759 ? . 3_765
H(13) H(31) 3.518 ? . 3_765
H(14) C(12) 3.23(2) ? . 4_454
H(14) H(11) 2.54(3) ? . 4_454
H(14) H(19) 3.36(3) ? . 4_554
H(15) C(32) 3.353 ? . 3_665
H(15) H(11) 3.054 ? . 4_454
H(15) H(30) 3.590 ? . 3_665
H(15) H(31) 2.435 ? . 3_665
H(16) C(9) 2.943 ? . 1_455
H(16) C(18) 3.230 ? . 1_455
H(16) C(22) 3.478 ? . 1_455
H(16) H(9) 2.866 ? . 1_455
H(16) H(13) 2.822 ? . 1_455
H(16) H(27) 3.472 ? . 3_665
H(16) H(31) 2.866 ? . 3_665
H(17) C(6) 3.46(2) ? . 1_455
H(17) C(9) 2.94(2) ? . 1_455
H(17) C(10) 3.35(2) ? . 1_455
H(17) C(12) 3.04(2) ? . 1_455
H(17) C(14) 2.81(2) ? . 1_455
H(17) C(18) 3.28(2) ? . 1_455
H(17) C(22) 3.59(2) ? . 4_455
H(17) H(8) 2.97(3) ? . 4_455
H(17) H(11) 3.52(3) ? . 1_455
H(17) H(12) 3.26(3) ? . 1_455
H(17) H(13) 3.44(3) ? . 1_455
H(18) C(6) 3.52(2) ? . 1_455
H(18) C(19) 3.25(2) ? . 3_655
H(18) C(27) 3.09(2) ? . 3_655
H(18) H(1) 3.04(3) ? . 3_655
H(18) H(2) 2.63(2) ? . 3_655
H(19) O(3) 2.86(2) ? . 4_455
H(19) N(5) 2.84(2) ? . 4_455
H(19) C(20) 2.83(2) ? . 4_455
H(19) C(22) 3.04(2) ? . 4_455
H(19) H(8) 2.93(3) ? . 4_455
H(19) H(9) 2.79(2) ? . 4_455
H(19) H(14) 3.36(3) ? . 4_455
H(19) H(29) 3.265 ? . 4_455
H(20) C(12) 3.253 ? . 4_454
H(20) H(2) 3.509 ? . 3_655
H(20) H(9) 3.273 ? . 1_455
H(20) H(11) 2.473 ? . 4_454
H(20) H(21) 3.586 ? . 4_454
H(21) C(22) 3.258 ? . 4_455
H(21) H(3) 3.373 ? . 2_655
H(21) H(8) 2.979 ? . 4_455
H(21) H(9) 2.644 ? . 4_455
H(21) H(20) 3.586 ? . 4_555
H(22) C(28) 3.556 ? . 2_655
H(22) H(2) 3.465 ? . 2_655
H(22) H(3) 2.895 ? . 2_655
H(22) H(8) 3.392 ? . 4_455
H(22) H(27) 3.533 ? . 3_665
H(22) H(28) 2.921 ? . 3_665
H(22) H(31) 3.367 ? . 3_665
H(23) H(3) 2.794 ? . 2_655
H(24) C(10) 3.254 ? . 4_454
H(24) C(27) 3.450 ? . 4_454
H(24) C(28) 3.435 ? . 4_454
H(24) H(10) 2.695 ? . 4_454
H(24) H(11) 3.428 ? . 4_454
H(25) C(26) 3.547 ? . 4_454
H(25) C(28) 3.414 ? . 4_454
H(25) C(32) 3.205 ? . 3_665
H(25) H(3) 3.390 ? . 4_454
H(25) H(25) 3.466 ? . 3_665
H(25) H(30) 2.430 ? . 3_665
H(25) H(31) 3.193 ? . 3_665
H(26) C(10) 3.524 ? . 4_454
H(26) C(12) 3.369 ? . 4_454
H(26) H(10) 3.122 ? . 4_454
H(26) H(11) 2.740 ? . 4_454
H(26) H(30) 3.453 ? . 3_665
H(26) H(31) 3.577 ? . 3_665
H(27) O(2) 3.597 ? . 2_654
H(27) C(9) 3.420 ? . 3_765
H(27) C(14) 3.554 ? . 3_765
H(27) H(4) 2.768 ? . 4_554
H(27) H(12) 2.921 ? . 3_765
H(27) H(13) 2.759 ? . 3_765
H(27) H(16) 3.472 ? . 3_665
H(27) H(22) 3.533 ? . 3_665
H(27) H(32) 3.551 ? . 3_765
H(28) O(2) 2.746 ? . 2_654
H(28) C(27) 3.525 ? . 4_454
H(28) H(1) 3.566 ? . 2_654
H(28) H(2) 3.342 ? . 4_454
H(28) H(22) 2.921 ? . 3_665
H(29) O(2) 3.279 ? . 2_654
H(29) C(17) 3.242 ? . 4_554
H(29) C(26) 3.432 ? . 4_554
H(29) H(1) 3.165 ? . 2_654
H(29) H(4) 2.745 ? . 4_554
H(29) H(5) 2.525 ? . 4_554
H(29) H(6) 3.461 ? . 4_554
H(29) H(7) 3.127 ? . 2_654
H(29) H(19) 3.265 ? . 4_554
H(30) C(29) 3.308 ? . 3_665
H(30) H(4) 3.322 ? . 2_655
H(30) H(15) 3.590 ? . 3_665
H(30) H(25) 2.430 ? . 3_665
H(30) H(26) 3.453 ? . 3_665
H(30) H(30) 3.093 ? . 3_665
H(31) O(3) 3.441 ? . 3_765
H(31) C(24) 3.073 ? . 3_665
H(31) H(13) 3.518 ? . 3_765
H(31) H(15) 2.435 ? . 3_665
H(31) H(16) 2.866 ? . 3_665
H(31) H(22) 3.367 ? . 3_665
H(31) H(25) 3.193 ? . 3_665
H(31) H(26) 3.577 ? . 3_665
H(32) O(3) 2.983 ? . 3_765
H(32) H(4) 2.918 ? . 2_655
H(32) H(27) 3.551 ? . 3_765
H(32) H(32) 3.120 ? . 3_765

loop_
_geom_hbond_atom_site_label_D
_geom_hbond_atom_site_label_H
_geom_hbond_atom_site_label_A
_geom_hbond_site_symmetry_D
_geom_hbond_site_symmetry_H
_geom_hbond_site_symmetry_A
_geom_hbond_distance_DA
_geom_hbond_distance_DH
_geom_hbond_distance_HA
_geom_hbond_angle_DHA
_geom_hbond_publ_flag
N(5) H(14) O(1) . . . 3.369(3) 0.93(2) 2.57(2) 144(2) no

loop_
_geom_torsion_atom_site_label_1
_geom_torsion_atom_site_label_2
_geom_torsion_atom_site_label_3
_geom_torsion_atom_site_label_4
_geom_torsion
_geom_torsion_publ_flag
_geom_torsion_site_symmetry_1
_geom_torsion_site_symmetry_2
_geom_torsion_site_symmetry_3
_geom_torsion_site_symmetry_4
C(8) N(4) C(15) O(1) -1.9(4) ? . . . .
C(8) N(4) C(15) C(7) -177.1(2) ? . . . .
C(15) N(4) C(8) C(11) 53.3(3) ? . . . .
C(15) N(4) C(8) C(13) 175.6(2) ? . . . .
C(8) N(4) C(17) C(16) 4.3(3) ? . . . .
C(17) N(4) C(8) C(11) -126.2(3) ? . . . .
C(17) N(4) C(8) C(13) -3.9(3) ? . . . .
C(15) N(4) C(17) C(16) -175.1(3) ? . . . .
C(17) N(4) C(15) O(1) 177.5(3) ? . . . .
C(17) N(4) C(15) C(7) 2.3(5) ? . . . .
C(20) N(5) C(22) C(18) 104.4(3) ? . . . .
C(22) N(5) C(20) O(3) 4.4(4) ? . . . .
C(22) N(5) C(20) C(23) -174.8(3) ? . . . .
C(10) C(6) C(11) O(2) -133.1(3) ? . . . .
C(10) C(6) C(11) C(8) 44.4(4) ? . . . .
C(11) C(6) C(10) C(12) 179.2(3) ? . . . .
C(10) C(6) C(18) C(9) -0.2(4) ? . . . .
C(10) C(6) C(18) C(22) -176.3(3) ? . . . .
C(18) C(6) C(10) C(12) -0.5(5) ? . . . .
C(11) C(6) C(18) C(9) -179.9(2) ? . . . .
C(11) C(6) C(18) C(22) 4.0(5) ? . . . .
C(18) C(6) C(11) O(2) 46.6(4) ? . . . .
C(18) C(6) C(11) C(8) -135.9(3) ? . . . .
C(21) C(7) C(15) O(1) 145.0(3) ? . . . .
C(21) C(7) C(15) N(4) -39.8(4) ? . . . .
C(24) C(7) C(15) O(1) 24.8(4) ? . . . .
C(24) C(7) C(15) N(4) -160.0(2) ? . . . .
C(25) C(7) C(15) O(1) -92.8(3) ? . . . .
C(25) C(7) C(15) N(4) 82.4(3) ? . . . .
N(4) C(8) C(11) O(2) -153.3(2) ? . . . .
N(4) C(8) C(11) C(6) 29.1(4) ? . . . .
N(4) C(8) C(13) C(16) 1.9(3) ? . . . .
N(4) C(8) C(13) C(19) -176.9(3) ? . . . .
C(11) C(8) C(13) C(16) 125.3(3) ? . . . .
C(11) C(8) C(13) C(19) -53.5(4) ? . . . .
C(13) C(8) C(11) O(2) 90.4(3) ? . . . .
C(13) C(8) C(11) C(6) -87.3(4) ? . . . .
C(14) C(9) C(18) C(6) 1.3(5) ? . . . .
C(14) C(9) C(18) C(22) 177.5(3) ? . . . .
C(18) C(9) C(14) C(12) -1.6(5) ? . . . .
C(6) C(10) C(12) C(14) 0.3(5) ? . . . .
C(10) C(12) C(14) C(9) 0.8(5) ? . . . .
C(8) C(13) C(16) C(17) 0.7(4) ? . . . .
C(8) C(13) C(16) C(26) -179.1(3) ? . . . .
C(8) C(13) C(19) C(27) 179.0(3) ? . . . .
C(16) C(13) C(19) C(27) 0.3(5) ? . . . .
C(19) C(13) C(16) C(17) 179.6(3) ? . . . .
C(19) C(13) C(16) C(26) -0.2(5) ? . . . .
C(13) C(16) C(17) N(4) -3.0(3) ? . . . .
C(13) C(16) C(26) C(28) -0.5(5) ? . . . .
C(17) C(16) C(26) C(28) 179.7(3) ? . . . .
C(26) C(16) C(17) N(4) 176.8(3) ? . . . .
C(6) C(18) C(22) N(5) 126.0(3) ? . . . .
C(9) C(18) C(22) N(5) -50.0(4) ? . . . .
C(13) C(19) C(27) C(28) 0.3(6) ? . . . .
O(3) C(20) C(23) C(29) 158.4(3) ? . . . .
O(3) C(20) C(23) C(31) 32.6(4) ? . . . .
O(3) C(20) C(23) C(32) -87.1(4) ? . . . .
N(5) C(20) C(23) C(29) -22.4(4) ? . . . .
N(5) C(20) C(23) C(31) -148.2(3) ? . . . .
N(5) C(20) C(23) C(32) 92.1(3) ? . . . .
C(16) C(26) C(28) C(27) 1.2(6) ? . . . .
C(19) C(27) C(28) C(26) -1.1(6) ? . . . .
